data_7250269
loop_
_publ_author_name
'Matsuda, Yumi'
'Asai, Rentaro'
'Moriguchi, Jumpei'
'Akutagawa, Tomoyuki'
'Masuya-Suzuki, Atsuko'
'Tsunashima, Ryo'

_publ_section_title
;
 Synthesis, crystallographic study and solid-state properties of
 metal-free perovskites with P-atom containing A-site cations
;
_journal_issue 18
_journal_name_full CrystEngComm
_journal_page_first 2824
_journal_page_last 2829
_journal_paper_doi 10.1039/D5CE00177C
_journal_volume 27
_journal_year 2025
_chemical_formula_moiety '3(Br), C6 H14 N3 P, H4 N'
_chemical_formula_sum 'C6 H18 Br3 N4 P'
_chemical_formula_weight 416.94
_space_group_crystal_system orthorhombic
_space_group_IT_number 33
_space_group_name_Hall 'P 2c -2n'
_space_group_name_H-M_alt 'P n a 21'
_atom_sites_solution_hydrogens mixed
_atom_sites_solution_primary dual
_audit_creation_date 2025-01-08
_audit_creation_method
;
Olex2 1.5
(compiled 2024.02.16 svn.r378c4104 for OlexSys, GUI svn.r6928)
;
_audit_update_record
;
2025-02-17 deposited with the CCDC.	2025-04-07 downloaded from the CCDC.
;
_cell_angle_alpha 90
_cell_angle_beta 90
_cell_angle_gamma 90
_cell_formula_units_Z 4
_cell_length_a 13.8318(6)
_cell_length_b 9.9497(4)
_cell_length_c 9.7003(6)
_cell_measurement_reflns_used 2860
_cell_measurement_temperature 373
_cell_measurement_theta_max 26.8090
_cell_measurement_theta_min 2.9180
_cell_volume 1334.98(11)
_computing_cell_refinement 'CrysAlisPro 1.171.42.49 (Rigaku OD, 2022)'
_computing_data_collection 'CrysAlisPro 1.171.42.49 (Rigaku OD, 2022)'
_computing_data_reduction 'CrysAlisPro 1.171.42.49 (Rigaku OD, 2022)'
_computing_molecular_graphics 'Olex2 1.5 (Dolomanov et al., 2009)'
_computing_publication_material 'Olex2 1.5 (Dolomanov et al., 2009)'
_computing_structure_refinement 'SHELXL 2018/3 (Sheldrick, 2015)'
_computing_structure_solution 'SHELXT 2018/2 (Sheldrick, 2018)'
_diffrn_ambient_environment air
_diffrn_ambient_temperature 373
_diffrn_detector 'Hybrid Pixel Array Detector'
_diffrn_detector_area_resol_mean 10.0000
_diffrn_detector_type HyPix
_diffrn_measured_fraction_theta_full 0.994
_diffrn_measured_fraction_theta_max 0.789
_diffrn_measurement_details
;
List of Runs (angles in degrees, time in seconds):

  # Type    Start    End  Width  t~exp~   \w     \q     \k     \f   Frames
#--------------------------------------------------------------------------
  1  \w    -64.00  11.00   0.25    2.20    --   -5.68 -59.00  26.00  300
  2  \w    -16.00  39.00   0.25    2.20    --    6.15 -99.00   0.00  220
;
_diffrn_measurement_device 'four-circle diffractometer'
_diffrn_measurement_device_type 'XtaLAB Synergy R, DW system, HyPix'
_diffrn_measurement_method '\w scans'
_diffrn_orient_matrix_type 'CrysAlisPro convention (1999,Acta A55,543-557)'
_diffrn_orient_matrix_UB_11 -0.0067451896
_diffrn_orient_matrix_UB_12 0.0707554558
_diffrn_orient_matrix_UB_13 -0.0039879354
_diffrn_orient_matrix_UB_21 0.0518538775
_diffrn_orient_matrix_UB_22 0.0085970004
_diffrn_orient_matrix_UB_23 0.0355938516
_diffrn_orient_matrix_UB_31 0.0511292138
_diffrn_orient_matrix_UB_32 0.0006090148
_diffrn_orient_matrix_UB_33 -0.0366980801
_diffrn_radiation_monochromator mirror
_diffrn_radiation_probe x-ray
_diffrn_radiation_type 'Mo K\a'
_diffrn_radiation_wavelength 0.71073
_diffrn_reflns_av_R_equivalents 0.0261
_diffrn_reflns_av_unetI/netI 0.0359
_diffrn_reflns_Laue_measured_fraction_full 0.994
_diffrn_reflns_Laue_measured_fraction_max 0.789
_diffrn_reflns_limit_h_max 15
_diffrn_reflns_limit_h_min -19
_diffrn_reflns_limit_k_max 10
_diffrn_reflns_limit_k_min -13
_diffrn_reflns_limit_l_max 8
_diffrn_reflns_limit_l_min -12
_diffrn_reflns_number 5607
_diffrn_reflns_point_group_measured_fraction_full 0.764
_diffrn_reflns_point_group_measured_fraction_max 0.577
_diffrn_reflns_theta_full 25.242
_diffrn_reflns_theta_max 30.585
_diffrn_reflns_theta_min 2.933
_diffrn_source 'Rotating-anode X-ray tube'
_diffrn_source_type 'Rigaku (Mo) X-ray Source'
_exptl_absorpt_coefficient_mu 9.159
_exptl_absorpt_correction_T_max 0.119
_exptl_absorpt_correction_T_min 0.057
_exptl_absorpt_correction_type gaussian
_exptl_absorpt_process_details
;
CrysAlisPro 1.171.42.49 (Rigaku Oxford Diffraction, 2022)
Numerical absorption correction based on gaussian integration over
a multifaceted crystal model
Empirical absorption correction using spherical harmonics,
implemented in SCALE3 ABSPACK scaling algorithm.
;
_exptl_crystal_colour 'clear colourless'
_exptl_crystal_colour_lustre clear
_exptl_crystal_colour_primary colourless
_exptl_crystal_density_diffrn 2.074
_exptl_crystal_description block
_exptl_crystal_F_000 808
_exptl_crystal_size_max 0.25
_exptl_crystal_size_mid 0.22
_exptl_crystal_size_min 0.17
_refine_diff_density_max 1.634
_refine_diff_density_min -0.815
_refine_diff_density_rms 0.229
_refine_ls_abs_structure_details
;
 Flack x determined using 511 quotients [(I+)-(I-)]/[(I+)+(I-)]
 (Parsons, Flack and Wagner, Acta Cryst. B69 (2013) 249-259).
;
_refine_ls_abs_structure_Flack 0.071(15)
_refine_ls_extinction_method none
_refine_ls_goodness_of_fit_ref 1.153
_refine_ls_hydrogen_treatment mixed
_refine_ls_matrix_type full
_refine_ls_number_parameters 148
_refine_ls_number_reflns 2361
_refine_ls_number_restraints 11
_refine_ls_restrained_S_all 1.154
_refine_ls_R_factor_all 0.0681
_refine_ls_R_factor_gt 0.0582
_refine_ls_shift/su_max 0.000
_refine_ls_shift/su_mean 0.000
_refine_ls_structure_factor_coef Fsqd
_refine_ls_weighting_details 'w=1/[\s^2^(Fo^2^)+(0.0806P)^2^+0.1269P] where P=(Fo^2^+2Fc^2^)/3'
_refine_ls_weighting_scheme calc
_refine_ls_wR_factor_gt 0.1283
_refine_ls_wR_factor_ref 0.1331
_reflns_Friedel_coverage 0.388
_reflns_Friedel_fraction_full 0.503
_reflns_Friedel_fraction_max 0.341
_reflns_number_gt 2008
_reflns_number_total 2361
_reflns_threshold_expression 'I > 2\s(I)'
_cod_data_source_file d5ce00177c2.cif
_cod_data_source_block 373k_rt2_inv
_cod_depositor_comments 'Adding full bibliography for 7250254--7250270.cif.'
_cod_database_code 7250269
_shelx_shelxl_version_number 2018/3
_chemical_oxdiff_formula C6H18N3Br3P
_shelx_space_group_comment
;
The symmetry employed for this shelxl refinement is uniquely defined
by the following loop, which should always be used as a source of
symmetry information in preference to the above space-group names.
They are only intended as comments.
;
_shelx_estimated_absorpt_t_max 0.305
_shelx_estimated_absorpt_t_min 0.208
_olex2_refinement_description
;
1. Fixed Uiso
 At 1.2 times of:
  All C(H,H) groups, All N(H) groups, All Br(H,H,H,H) groups
2. Restrained distances
 N1-H1E = N1-H1D = N1-H1F = N1-H1C
 1.03 with sigma of 0.02
 H1E-H1D = H1E-H1F = H1E-H1C = H1D-H1F = H1D-H1C = H1F-H1C
 1.75 with sigma of 0.04
3. Others
 Fixed Sof: Br3(0.75) Br4(0.25)
4.a Ternary CH refined with riding coordinates:
 N3(H3), N4(H4)
4.b Secondary CH2 refined with riding coordinates:
 C6(H6A,H6B), C3(H3A,H3B), C5(H5A,H5B), C2(H2A,H2B), C4(H4A,H4B), C1(H1A,H1B)
;
_olex2_submission_special_instructions 'No special instructions were received'
_oxdiff_exptl_absorpt_empirical_details
;
Empirical correction (ABSPACK) includes:
- Absorption correction using spherical harmonics
- Frame scaling
;
_oxdiff_exptl_absorpt_empirical_full_max 1.310
_oxdiff_exptl_absorpt_empirical_full_min 0.611

loop_
_space_group_symop_operation_xyz
'x, y, z'
'-x, -y, z+1/2'
'x+1/2, -y+1/2, z'
'-x+1/2, y+1/2, z+1/2'

loop_
_atom_site_label
_atom_site_type_symbol
_atom_site_fract_x
_atom_site_fract_y
_atom_site_fract_z
_atom_site_U_iso_or_equiv
_atom_site_adp_type
_atom_site_occupancy
_atom_site_site_symmetry_order
_atom_site_calc_flag
_atom_site_refinement_flags_posn
_atom_site_refinement_flags_adp
_atom_site_refinement_flags_occupancy
_atom_site_disorder_assembly
_atom_site_disorder_group
Br1 Br 0.74601(9) 0.49318(11) 0.6809(3) 0.0664(4) Uani 1 1 d . . . . .
Br2 Br 0.48687(8) 0.71972(12) 0.42906(17) 0.0654(4) Uani 1 1 d . . . A -1
P1 P 0.5685(2) 0.0871(3) 0.4458(5) 0.0766(9) Uani 1 1 d . . . . .
N2 N 0.4279(6) 0.2374(8) 0.3074(9) 0.0471(18) Uani 1 1 d . . . . .
N1 N 0.2307(7) 0.7189(11) 0.4759(15) 0.073(3) Uani 1 1 d D . . . .
N3 N 0.5645(5) 0.3654(7) 0.4270(10) 0.0528(19) Uani 1 1 d . . . . .
H3 H 0.604999 0.445474 0.416131 0.063 Uiso 1 1 calc R U . . .
C6 C 0.5070(7) 0.3834(11) 0.5540(14) 0.058(3) Uani 1 1 d . . . . .
H6A H 0.469914 0.465970 0.548465 0.069 Uiso 1 1 calc R U . . .
H6B H 0.549600 0.389174 0.633223 0.069 Uiso 1 1 calc R U . . .
N4 N 0.4398(7) 0.2646(9) 0.5692(9) 0.056(2) Uani 1 1 d . . . . .
H4 H 0.399160 0.278827 0.650632 0.067 Uiso 1 1 calc R U . . .
C3 C 0.4930(8) 0.1337(14) 0.5859(14) 0.068(3) Uani 1 1 d . . . . .
H3A H 0.445916 0.062834 0.600273 0.082 Uiso 1 1 calc R U . . .
H3B H 0.532464 0.139114 0.668437 0.082 Uiso 1 1 calc R U . . .
C5 C 0.3740(6) 0.2558(11) 0.4411(16) 0.062(3) Uani 1 1 d . . . . .
H5A H 0.329695 0.181051 0.452916 0.074 Uiso 1 1 calc R U . . .
H5B H 0.335713 0.337269 0.435295 0.074 Uiso 1 1 calc R U . . .
C2 C 0.6293(6) 0.2486(11) 0.4328(16) 0.059(2) Uani 1 1 d . . . . .
H2A H 0.671827 0.258712 0.511598 0.071 Uiso 1 1 calc R U . . .
H2B H 0.669242 0.248313 0.350668 0.071 Uiso 1 1 calc R U . . .
C4 C 0.4968(7) 0.3592(12) 0.3026(12) 0.053(3) Uani 1 1 d . . . . .
H4A H 0.535172 0.354577 0.219065 0.064 Uiso 1 1 calc R U . . .
H4B H 0.458800 0.441038 0.299010 0.064 Uiso 1 1 calc R U . . .
C1 C 0.4836(9) 0.1146(14) 0.3110(16) 0.074(3) Uani 1 1 d . . . . .
H1A H 0.518507 0.108453 0.224467 0.089 Uiso 1 1 calc R U . . .
H1B H 0.438128 0.040449 0.312851 0.089 Uiso 1 1 calc R U . . .
Br3 Br 0.2796(4) 0.4663(4) 0.7246(5) 0.0480(6) Uani 0.75 1 d . . P B -1
H1C H 0.296(3) 0.767(7) 0.446(9) 0.058 Uiso 1 1 d D U . . .
H1D H 0.221(5) 0.638(5) 0.410(7) 0.058 Uiso 1 1 d D U . . .
H1E H 0.173(4) 0.788(6) 0.457(8) 0.058 Uiso 1 1 d D U . . .
H1F H 0.234(6) 0.697(8) 0.580(3) 0.058 Uiso 1 1 d D U . . .
Br4 Br 0.2589(12) 0.4652(19) 0.708(3) 0.080(6) Uani 0.25 1 d . . P C -2

loop_
_atom_site_aniso_label
_atom_site_aniso_U_11
_atom_site_aniso_U_22
_atom_site_aniso_U_33
_atom_site_aniso_U_23
_atom_site_aniso_U_13
_atom_site_aniso_U_12
Br1 0.0598(6) 0.0621(6) 0.0772(8) -0.0082(6) 0.0047(5) -0.0004(4)
Br2 0.0724(6) 0.0629(6) 0.0608(6) 0.0079(7) -0.0046(7) -0.0078(4)
P1 0.0674(16) 0.0626(17) 0.100(3) 0.0010(17) -0.0089(18) 0.0083(13)
N2 0.041(4) 0.048(4) 0.052(5) 0.011(3) -0.003(3) 0.004(3)
N1 0.076(6) 0.066(6) 0.077(7) 0.015(5) -0.010(5) 0.005(4)
N3 0.057(4) 0.041(4) 0.060(5) -0.004(4) 0.006(4) -0.015(3)
C6 0.063(6) 0.038(5) 0.073(8) -0.012(5) -0.004(5) -0.002(4)
N4 0.061(5) 0.061(5) 0.045(5) -0.001(4) 0.014(4) 0.010(4)
C3 0.075(7) 0.063(8) 0.065(8) 0.028(6) -0.005(5) -0.002(5)
C5 0.038(4) 0.060(6) 0.088(8) 0.008(6) -0.001(5) 0.012(4)
C2 0.041(4) 0.067(6) 0.069(6) -0.005(6) -0.006(6) -0.001(4)
C4 0.069(6) 0.048(6) 0.042(6) 0.006(5) -0.001(4) -0.002(4)
C1 0.094(9) 0.054(7) 0.074(9) -0.024(6) 0.005(7) -0.018(6)
Br3 0.0381(15) 0.0495(9) 0.0564(12) -0.0019(8) -0.0047(14) 0.0010(8)
Br4 0.053(8) 0.098(6) 0.088(11) 0.020(5) -0.002(6) -0.008(4)

loop_
_atom_type_symbol
_atom_type_description
_atom_type_scat_dispersion_real
_atom_type_scat_dispersion_imag
_atom_type_scat_source
C C 0.0033 0.0016 'International Tables Vol C Tables 4.2.6.8 and 6.1.1.4'
H H 0.0000 0.0000 'International Tables Vol C Tables 4.2.6.8 and 6.1.1.4'
Br Br -0.2901 2.4595 'International Tables Vol C Tables 4.2.6.8 and 6.1.1.4'
N N 0.0061 0.0033 'International Tables Vol C Tables 4.2.6.8 and 6.1.1.4'
P P 0.1023 0.0942 'International Tables Vol C Tables 4.2.6.8 and 6.1.1.4'

loop_
_exptl_crystal_face_index_h
_exptl_crystal_face_index_k
_exptl_crystal_face_index_l
_exptl_crystal_face_perp_dist
7 -1 -17 0.0834
13 4 4 0.0746
5 5 17 0.0851
-13 -3 1 0.0806
-8 -5 -14 0.1030
10 -3 -12 0.0793
7 6 -14 0.1028
4 9 -13 0.1030
-5 13 -2 0.0989
-10 3 12 0.0893
-6 -7 14 0.0820
-5 -13 0 0.1065
2 13 5 0.0937
-7 8 -13 0.1004
13 -5 -4 0.0823
6 -8 13 0.1176

loop_
_geom_angle_atom_site_label_1
_geom_angle_atom_site_label_2
_geom_angle_atom_site_label_3
_geom_angle
_geom_angle_site_symmetry_1
_geom_angle_site_symmetry_3
_geom_angle_publ_flag
C3 P1 C2 95.4(6) . . ?
C3 P1 C1 97.7(5) . . ?
C1 P1 C2 96.8(6) . . ?
C5 N2 C4 103.7(8) . . ?
C1 N2 C5 110.2(9) . . ?
C1 N2 C4 109.6(8) . . ?
H1C N1 H1D 107(4) . . ?
H1C N1 H1E 107(4) . . ?
H1C N1 H1F 109(4) . . ?
H1D N1 H1E 108(4) . . ?
H1D N1 H1F 117(4) . . ?
H1E N1 H1F 109(4) . . ?
C6 N3 H3 107.4 . . ?
C6 N3 C4 109.5(7) . . ?
C2 N3 H3 107.4 . . ?
C2 N3 C6 113.1(10) . . ?
C2 N3 C4 111.8(8) . . ?
C4 N3 H3 107.4 . . ?
N3 C6 H6A 110.0 . . ?
N3 C6 H6B 110.0 . . ?
N3 C6 N4 108.5(8) . . ?
H6A C6 H6B 108.4 . . ?
N4 C6 H6A 110.0 . . ?
N4 C6 H6B 110.0 . . ?
C6 N4 H4 108.6 . . ?
C6 N4 C5 109.2(9) . . ?
C3 N4 C6 112.7(9) . . ?
C3 N4 H4 108.6 . . ?
C3 N4 C5 109.0(9) . . ?
C5 N4 H4 108.6 . . ?
P1 C3 H3A 108.4 . . ?
P1 C3 H3B 108.4 . . ?
N4 C3 P1 115.5(8) . . ?
N4 C3 H3A 108.4 . . ?
N4 C3 H3B 108.4 . . ?
H3A C3 H3B 107.5 . . ?
N2 C5 N4 114.1(6) . . ?
N2 C5 H5A 108.7 . . ?
N2 C5 H5B 108.7 . . ?
N4 C5 H5A 108.7 . . ?
N4 C5 H5B 108.7 . . ?
H5A C5 H5B 107.6 . . ?
P1 C2 H2A 108.6 . . ?
P1 C2 H2B 108.6 . . ?
N3 C2 P1 114.9(6) . . ?
N3 C2 H2A 108.6 . . ?
N3 C2 H2B 108.6 . . ?
H2A C2 H2B 107.5 . . ?
N2 C4 H4A 109.0 . . ?
N2 C4 H4B 109.0 . . ?
N3 C4 N2 112.8(8) . . ?
N3 C4 H4A 109.0 . . ?
N3 C4 H4B 109.0 . . ?
H4A C4 H4B 107.8 . . ?
P1 C1 H1A 107.3 . . ?
P1 C1 H1B 107.3 . . ?
N2 C1 P1 120.0(9) . . ?
N2 C1 H1A 107.3 . . ?
N2 C1 H1B 107.3 . . ?
H1A C1 H1B 106.9 . . ?

loop_
_geom_bond_atom_site_label_1
_geom_bond_atom_site_label_2
_geom_bond_distance
_geom_bond_site_symmetry_2
_geom_bond_publ_flag
P1 C3 1.776(14) . ?
P1 C2 1.817(11) . ?
P1 C1 1.779(16) . ?
N2 C5 1.508(17) . ?
N2 C4 1.542(13) . ?
N2 C1 1.445(17) . ?
N1 H1C 1.05(2) . ?
N1 H1D 1.04(2) . ?
N1 H1E 1.06(2) . ?
N1 H1F 1.03(2) . ?
N3 H3 0.9800 . ?
N3 C6 1.476(15) . ?
N3 C2 1.469(12) . ?
N3 C4 1.528(14) . ?
C6 H6A 0.9700 . ?
C6 H6B 0.9700 . ?
C6 N4 1.512(14) . ?
N4 H4 0.9800 . ?
N4 C3 1.505(15) . ?
N4 C5 1.543(17) . ?
C3 H3A 0.9700 . ?
C3 H3B 0.9700 . ?
C5 H5A 0.9700 . ?
C5 H5B 0.9700 . ?
C2 H2A 0.9700 . ?
C2 H2B 0.9700 . ?
C4 H4A 0.9700 . ?
C4 H4B 0.9700 . ?
C1 H1A 0.9700 . ?
C1 H1B 0.9700 . ?

loop_
_geom_torsion_atom_site_label_1
_geom_torsion_atom_site_label_2
_geom_torsion_atom_site_label_3
_geom_torsion_atom_site_label_4
_geom_torsion
_geom_torsion_site_symmetry_1
_geom_torsion_site_symmetry_2
_geom_torsion_site_symmetry_3
_geom_torsion_site_symmetry_4
_geom_torsion_publ_flag
N3 C6 N4 C3 62.7(13) . . . . ?
N3 C6 N4 C5 -58.7(11) . . . . ?
C6 N3 C2 P1 64.2(12) . . . . ?
C6 N3 C4 N2 -63.3(10) . . . . ?
C6 N4 C3 P1 -61.3(13) . . . . ?
C6 N4 C5 N2 60.2(10) . . . . ?
C3 P1 C2 N3 -50.4(11) . . . . ?
C3 P1 C1 N2 47.2(11) . . . . ?
C3 N4 C5 N2 -63.4(11) . . . . ?
C5 N2 C4 N3 58.2(10) . . . . ?
C5 N2 C1 P1 -55.5(12) . . . . ?
C5 N4 C3 P1 60.1(11) . . . . ?
C2 P1 C3 N4 49.2(10) . . . . ?
C2 P1 C1 N2 -49.2(11) . . . . ?
C2 N3 C6 N4 -64.8(11) . . . . ?
C2 N3 C4 N2 62.9(11) . . . . ?
C4 N2 C5 N4 -57.1(9) . . . . ?
C4 N2 C1 P1 57.9(13) . . . . ?
C4 N3 C6 N4 60.7(10) . . . . ?
C4 N3 C2 P1 -60.0(12) . . . . ?
C1 P1 C3 N4 -48.5(10) . . . . ?
C1 P1 C2 N3 48.0(11) . . . . ?
C1 N2 C5 N4 60.1(11) . . . . ?
C1 N2 C4 N3 -59.5(12) . . . . ?

loop_
_exptl_oxdiff_crystal_face_indexfrac_h
_exptl_oxdiff_crystal_face_indexfrac_k
_exptl_oxdiff_crystal_face_indexfrac_l
_exptl_oxdiff_crystal_face_x
_exptl_oxdiff_crystal_face_y
_exptl_oxdiff_crystal_face_z
6.8520 -1.1849 -16.7847 -0.0631 -0.2523 0.9656
12.7741 4.2195 3.7584 0.1974 0.8324 0.5178
5.3776 4.5629 16.7756 0.2197 0.9152 -0.3379
-13.2285 -3.4868 0.9209 -0.1612 -0.6831 -0.7123
-8.3356 -4.8560 -13.9165 -0.2319 -0.9693 0.0816
10.1415 -3.1610 -12.3037 -0.2430 0.0608 0.9681
6.8789 6.2046 -14.4738 0.4503 -0.1051 0.8867
4.2249 9.4801 -13.0511 0.6943 -0.1640 0.7007
-5.3059 12.8664 -1.7933 0.9533 -0.2283 -0.1976
-10.1535 3.3306 12.1966 0.2555 -0.0637 -0.9647
-6.4710 -6.8105 14.3303 -0.4954 0.1160 -0.8609
-4.9110 -13.0934 -0.1257 -0.8928 -0.3717 -0.2545
1.6992 13.4457 5.0070 0.9199 0.3819 -0.0887
-6.5731 7.6994 -13.3502 0.6424 -0.7498 0.1585
12.5882 -4.7663 -3.7302 -0.4073 0.4790 0.7776
6.4936 -7.6912 13.4381 -0.6416 0.7489 -0.1658
